data_2227109
loop_
_publ_author_name
'Gougeon, Patrick'
'Gall, Philippe'
'Potel, Michel'

_publ_section_title
;
 Tl~2~Mo~9~Se~11~
;
_journal_coeditor_code WM2368
_journal_issue 8
_journal_name_full 'Acta Crystallographica Section E'
_journal_page_first i56
_journal_paper_doi 10.1107/S1600536810026541
_journal_volume 66
_journal_year 2010
_chemical_formula_iupac 'Tl2 Mo9 Se11'
_chemical_formula_structural 'Tl2 (Mo9 Se11)'
_chemical_formula_sum 'Mo9 Se11 Tl2'
_chemical_formula_weight 2140.8
_chemical_name_systematic
;
dithallium nonamolybdenum undecaselenide
;
_space_group_IT_number 148
_symmetry_cell_setting trigonal
_symmetry_space_group_name_Hall '-R 3'
_symmetry_space_group_name_H-M 'R -3 :H'
_cell_angle_alpha 90
_cell_angle_beta 90
_cell_angle_gamma 120
_cell_formula_units_Z 6
_cell_length_a 9.62120(10)
_cell_length_b 9.62120(10)
_cell_length_c 36.3316(7)
_cell_measurement_reflns_used 10017
_cell_measurement_temperature 293
_cell_measurement_theta_max 40.25
_cell_measurement_theta_min 1
_cell_volume 2912.55(7)
_computing_cell_refinement 'COLLECT (Nonius, 1998)'
_computing_data_collection 'COLLECT (Nonius, 1998)'
_computing_data_reduction 'EvalCCD (Duisenberg <i>et al.</i>,  2003)'
_computing_molecular_graphics 'DIAMOND (Brandenburg, 2001)'
_computing_publication_material 'JANA2006 (Pet\<r\'i\<cek <i>et al.</i>,  2006)'
_computing_structure_refinement 'JANA2006 (Pet\<r\'i\<cek <i>et al.</i>,  2006)'
_computing_structure_solution 'SIR97 (Altomare <i>et al.</i>,  1999)'
_diffrn_ambient_temperature 293
_diffrn_detector_area_resol_mean 9
_diffrn_measured_fraction_theta_full 0.99
_diffrn_measured_fraction_theta_max 0.99
_diffrn_measurement_device '95mm CCD camera on \k-goniostat'
_diffrn_measurement_device_type 'Nonius KappaCCD'
_diffrn_measurement_method '\f- and \w-scans'
_diffrn_radiation_monochromator 'horizontally mounted graphite crystal'
_diffrn_radiation_source 'fine-focus sealed tube'
_diffrn_radiation_type 'Mo K\a'
_diffrn_radiation_wavelength 0.71069
_diffrn_reflns_av_R_equivalents 0.0868
_diffrn_reflns_av_sigmaI/netI 0.0501
_diffrn_reflns_limit_h_max 17
_diffrn_reflns_limit_h_min -16
_diffrn_reflns_limit_k_max 17
_diffrn_reflns_limit_k_min -16
_diffrn_reflns_limit_l_max 66
_diffrn_reflns_limit_l_min -58
_diffrn_reflns_number 21097
_diffrn_reflns_theta_full 40.23
_diffrn_reflns_theta_max 40.23
_diffrn_reflns_theta_min 1.68
_exptl_absorpt_coefficient_mu 42.727
_exptl_absorpt_correction_T_max 0.1082
_exptl_absorpt_correction_T_min 0.0326
_exptl_absorpt_correction_type multi-scan
_exptl_absorpt_process_details '(PLATON; Spek, 2009)'
_exptl_crystal_colour black
_exptl_crystal_density_diffrn 7.3208
_exptl_crystal_description 'irregular block'
_exptl_crystal_F_000 5484
_exptl_crystal_size_max 0.125
_exptl_crystal_size_mid 0.120
_exptl_crystal_size_min 0.110
_refine_diff_density_max 3.92
_refine_diff_density_min -2.89
_refine_ls_extinction_coef 232E1(4)
_refine_ls_extinction_method 'B-C type 1 Gaussian isotropic (Becker & Coppens, 1974)'
_refine_ls_goodness_of_fit_ref 1.37
_refine_ls_number_constraints 0
_refine_ls_number_parameters 69
_refine_ls_number_reflns 4097
_refine_ls_number_restraints 0
_refine_ls_R_factor_all 0.0632
_refine_ls_R_factor_gt 0.0431
_refine_ls_shift/su_max 0.0327
_refine_ls_shift/su_mean 0.0046
_refine_ls_structure_factor_coef Fsqd
_refine_ls_weighting_details w=1/[\s^2^(I)+0.0004I^2^]
_refine_ls_weighting_scheme sigma
_refine_ls_wR_factor_gt 0.0864
_refine_ls_wR_factor_ref 0.0916
_reflns_number_gt 3156
_reflns_number_total 4097
_reflns_threshold_expression I>2\s(I)
_cod_data_source_file wm2368.cif
_cod_data_source_block I
_cod_original_sg_symbol_H-M 'R -3'
_cod_database_code 2227109
_cod_database_fobs_code 2227109

loop_
_symmetry_equiv_pos_site_id
_symmetry_equiv_pos_as_xyz
1 x,y,z
2 -y,x-y,z
3 -x+y,-x,z
4 -x,-y,-z
5 y,-x+y,-z
6 x-y,x,-z
7 x+2/3,y+1/3,z+1/3
8 -y+2/3,x-y+1/3,z+1/3
9 -x+y+2/3,-x+1/3,z+1/3
10 -x+2/3,-y+1/3,-z+1/3
11 y+2/3,-x+y+1/3,-z+1/3
12 x-y+2/3,x+1/3,-z+1/3
13 x+1/3,y+2/3,z+2/3
14 -y+1/3,x-y+2/3,z+2/3
15 -x+y+1/3,-x+2/3,z+2/3
16 -x+1/3,-y+2/3,-z+2/3
17 y+1/3,-x+y+2/3,-z+2/3
18 x-y+1/3,x+2/3,-z+2/3

loop_
_atom_site_type_symbol
_atom_site_label
_atom_site_fract_x
_atom_site_fract_y
_atom_site_fract_z
_atom_site_U_iso_or_equiv
_atom_site_adp_type
_atom_site_calc_flag
_atom_site_refinement_flags
_atom_site_occupancy
_atom_site_disorder_assembly
_atom_site_disorder_group
Tl Tl1 0.333333 0.666667 0.495781(14) 0.04933(17) Uani d . 1 . .
Tl Tl2 0 0 0.267672(12) 0.02611(11) Uani d . 1 . .
Mo Mo1 -0.18022(5) 0.31787(5) 0.364749(12) 0.01129(13) Uani d . 1 . .
Mo Mo2 0.16529(5) 0.15027(5) 0.406587(12) 0.01120(13) Uani d . 1 . .
Mo Mo3 0.15606(5) -0.00891(5) 0.469882(12) 0.01087(13) Uani d . 1 . .
Se Se1 -0.04118(6) 0.29911(6) 0.306626(15) 0.01295(17) Uani d . 1 . .
Se Se2 0.03067(6) 0.32633(6) 0.411871(15) 0.01342(17) Uani d . 1 . .
Se Se3 0.32150(6) 0.30388(6) 0.467628(15) 0.01463(17) Uani d . 1 . .
Se Se4 -0.333333 0.333333 0.41962(2) 0.01559(19) Uani d . 1 . .
Se Se5 0 0 0.35157(2) 0.01474(19) Uani d . 1 . .

loop_
_atom_site_aniso_label
_atom_site_aniso_U_11
_atom_site_aniso_U_22
_atom_site_aniso_U_33
_atom_site_aniso_U_12
_atom_site_aniso_U_13
_atom_site_aniso_U_23
_atom_site_aniso_type_symbol
Tl1 0.0620(2) 0.0620(2) 0.0239(2) 0.03102(12) 0 0 Tl
Tl2 0.02704(13) 0.02704(13) 0.0242(2) 0.01352(7) 0 0 Tl
Mo1 0.01119(17) 0.01064(17) 0.01168(17) 0.00518(13) 0.00061(13) -0.00028(13) Mo
Mo2 0.01129(17) 0.01096(17) 0.01107(17) 0.00535(14) 0.00023(13) 0.00051(13) Mo
Mo3 0.01081(16) 0.01111(16) 0.01077(17) 0.00553(13) 0.00040(13) 0.00014(13) Mo
Se1 0.0120(2) 0.0136(2) 0.0140(2) 0.00691(17) 0.00193(16) 0.00090(16) Se
Se2 0.0145(2) 0.0121(2) 0.0140(2) 0.00685(17) -0.00087(17) 0.00125(16) Se
Se3 0.0121(2) 0.0135(2) 0.0151(2) 0.00408(17) 0.00057(17) 0.00032(17) Se
Se4 0.0181(2) 0.0181(2) 0.0106(3) 0.00905(12) 0 0 Se
Se5 0.0167(2) 0.0167(2) 0.0108(3) 0.00835(11) 0 0 Se

loop_
_atom_type_symbol
_atom_type_scat_dispersion_real
_atom_type_scat_dispersion_imag
_atom_type_scat_source
Se -0.093 2.226 'International Tables Vol C tables 4.2.6.8 and 6.1.1.4'
Mo -1.683 0.686 'International Tables Vol C tables 4.2.6.8 and 6.1.1.4'
Tl -2.836 9.669 'International Tables Vol C tables 4.2.6.8 and 6.1.1.4'

loop_
_geom_angle_atom_site_label_1
_geom_angle_atom_site_label_2
_geom_angle_atom_site_label_3
_geom_angle_site_symmetry_1
_geom_angle_site_symmetry_2
_geom_angle_site_symmetry_3
_geom_angle
_geom_angle_publ_flag
Mo1 Mo1 Mo1 2_565 . 3_455 60.000(18) ?
Mo1 Mo1 Mo1 2_565 . 17_445 90 ?
Mo1 Mo1 Mo1 2_565 . 18_555 60.85(2) ?
Mo1 Mo1 Mo1 3_455 . 17_445 60.849(16) ?
Mo1 Mo1 Mo1 3_455 . 18_555 90 ?
Mo1 Mo1 Mo1 17_445 . 18_555 58.302(17) ?
Mo2 Mo2 Mo2 2_555 . 3_555 60.00(2) ?
Mo2 Mo2 Mo3 2_555 . . 90.953(18) ?
Mo2 Mo2 Mo3 2_555 . 2_555 60.546(16) ?
Mo2 Mo2 Mo3 3_555 . . 62.472(16) ?
Mo2 Mo2 Mo3 3_555 . 2_555 89.850(19) ?
Mo3 Mo2 Mo3 . . 2_555 57.92(2) ?
Mo2 Mo3 Mo2 . . 3_555 56.983(15) ?
Mo2 Mo3 Mo3 . . 2_555 61.982(19) ?
Mo2 Mo3 Mo3 . . 3_555 90.11(2) ?
Mo2 Mo3 Mo3 . . 5_556 147.49(3) ?
Mo2 Mo3 Mo3 . . 6_556 111.83(2) ?
Mo2 Mo3 Mo3 3_555 . 2_555 89.04(2) ?
Mo2 Mo3 Mo3 3_555 . 3_555 60.094(17) ?
Mo2 Mo3 Mo3 3_555 . 5_556 110.275(17) ?
Mo2 Mo3 Mo3 3_555 . 6_556 145.90(3) ?
Mo3 Mo3 Mo3 2_555 . 3_555 60.000(18) ?
Mo3 Mo3 Mo3 2_555 . 5_556 90 ?
Mo3 Mo3 Mo3 2_555 . 6_556 60.02(2) ?
Mo3 Mo3 Mo3 3_555 . 5_556 60.019(16) ?
Mo3 Mo3 Mo3 3_555 . 6_556 90 ?
Mo3 Mo3 Mo3 5_556 . 6_556 59.962(18) ?

loop_
_geom_bond_atom_site_label_1
_geom_bond_atom_site_label_2
_geom_bond_site_symmetry_1
_geom_bond_site_symmetry_2
_geom_bond_distance
_geom_bond_publ_flag
Tl1 Tl2 . 16_555 3.5164(7) yes
Tl1 Se2 . . 4.3543(6) yes
Tl1 Se2 . 2_665 4.3543(7) yes
Tl1 Se2 . 3_565 4.3543(7) yes
Tl1 Se3 . . 3.5840(6) yes
Tl1 Se3 . 2_665 3.5840(5) yes
Tl1 Se3 . 3_565 3.5840(8) yes
Tl1 Se3 . 4_666 3.4547(6) yes
Tl1 Se3 . 5_566 3.4547(8) yes
Tl1 Se3 . 6_556 3.4547(5) yes
Tl1 Se4 . 4_566 3.0737(10) yes
Tl2 Se1 . . 3.4032(7) yes
Tl2 Se1 . 2_555 3.4032(6) yes
Tl2 Se1 . 3_555 3.4032(8) yes
Tl2 Se2 . 16_555 3.1441(4) yes
Tl2 Se2 . 17_445 3.1441(7) yes
Tl2 Se2 . 18_545 3.1441(7) yes
Tl2 Se3 . 16_555 4.2446(7) yes
Tl2 Se3 . 17_445 4.2446(6) yes
Tl2 Se3 . 18_545 4.2446(8) yes
Tl2 Se5 . . 3.0483(9) yes
Mo1 Mo1 . 2_565 2.6897(9) ?
Mo1 Mo1 . 3_455 2.6897(7) yes
Mo1 Mo1 . 17_445 2.7609(6) yes
Mo1 Mo1 . 18_555 2.7609(7) ?
Mo1 Mo2 . 2_555 3.4239(8) yes
Mo1 Se1 . . 2.5540(8) yes
Mo1 Se1 . 17_445 2.6143(8) yes
Mo1 Se1 . 18_555 2.5757(6) yes
Mo1 Se2 . . 2.6247(8) yes
Mo1 Se4 . . 2.5269(8) yes
Mo2 Mo2 . 2_555 2.6382(6) ?
Mo2 Mo2 . 3_555 2.6382(5) yes
Mo2 Mo3 . . 2.7397(7) yes
Mo2 Mo3 . 2_555 2.7901(7) yes
Mo2 Se1 . 16_555 2.6597(6) yes
Mo2 Se2 . . 2.6034(9) yes
Mo2 Se2 . 3_555 2.6124(10) yes
Mo2 Se3 . . 2.6721(6) yes
Mo2 Se5 . . 2.5129(8) yes
Mo3 Mo3 . 2_555 2.6780(9) ?
Mo3 Mo3 . 3_555 2.6780(7) yes
Mo3 Mo3 . 5_556 2.6796(6) yes
Mo3 Mo3 . 6_556 2.6796(7) ?
Mo3 Se2 . 3_555 2.5634(8) yes
Mo3 Se3 . . 2.6090(6) yes
Mo3 Se3 . 3_555 2.6112(6) yes
Mo3 Se3 . 5_556 2.7025(8) yes
